data_1542611
loop_
_publ_author_name
'Jardim, Guilherme A. M.'
'da Silva J\'unior, Eufr\^anio N.'
'Bower, John F.'

_publ_section_title
;
 Overcoming naphthoquinone deactivation: rhodium-catalyzed C-5 selective
 C--H iodination as a gateway to functionalized derivatives
;
_journal_issue 6
_journal_name_full 'Chem. Sci.'
_journal_page_first 3780
_journal_paper_doi 10.1039/C6SC00302H
_journal_volume 7
_journal_year 2016
_chemical_absolute_configuration ad
_chemical_formula_moiety 'C10 H4 Br I O2'
_chemical_formula_sum 'C10 H4 Br I O2'
_chemical_formula_weight 362.94
_chemical_name_systematic
;
 ?
;
_space_group_crystal_system orthorhombic
_space_group_IT_number 19
_space_group_name_Hall 'P 2ac 2ab'
_space_group_name_H-M_alt 'P 21 21 21'
_symmetry_space_group_name_Hall 'P 2ac 2ab'
_symmetry_space_group_name_H-M 'P 21 21 21'
_atom_sites_solution_hydrogens geom
_atom_sites_solution_primary iterative
_audit_creation_date 2015-09-25
_audit_creation_method
;
Olex2 1.2
(compiled 2015.01.26 svn.r3150 for OlexSys, GUI svn.r4998)
;
_audit_update_record
;
2015-12-10 deposited with the CCDC.
2016-02-19 downloaded from the CCDC.
;
_cell_angle_alpha 90
_cell_angle_beta 90
_cell_angle_gamma 90
_cell_formula_units_Z 4
_cell_length_a 5.07520(10)
_cell_length_b 6.1752(2)
_cell_length_c 30.9217(11)
_cell_measurement_reflns_used 3455
_cell_measurement_temperature 100(2)
_cell_measurement_theta_max 27.86
_cell_measurement_theta_min 2.63
_cell_volume 969.10(5)
_computing_cell_refinement 'SAINT v8.34A (Bruker, 2013)'
_computing_data_reduction 'SAINT v8.34A (Bruker, 2013)'
_computing_molecular_graphics 'Olex2 (Dolomanov et al., 2009)'
_computing_publication_material 'Olex2 (Dolomanov et al., 2009)'
_computing_structure_refinement 'ShelXL (Sheldrick, 2008)'
_computing_structure_solution
;
Superflip (Palatinus & Chapuis, 2007;Palatinus & van der Lee, 2008;
Palatinus et al., 2012)
;
_diffrn_ambient_temperature 100(2)
_diffrn_detector 'Bruker area detector'
_diffrn_detector_type 'CCD area detector'
_diffrn_measured_fraction_theta_full 1.000
_diffrn_measured_fraction_theta_max 1.000
_diffrn_measurement_device 'Bruker Apex II kappa CCD area detector'
_diffrn_measurement_device_type 'Bruker Apex II kappa CCD area detector'
_diffrn_measurement_method '\f and \w scans'
_diffrn_radiation_monochromator graphite
_diffrn_radiation_type MoK\a
_diffrn_radiation_wavelength 0.71073
_diffrn_reflns_av_R_equivalents 0.0343
_diffrn_reflns_av_unetI/netI 0.0435
_diffrn_reflns_Laue_measured_fraction_full 1.000
_diffrn_reflns_Laue_measured_fraction_max 1.000
_diffrn_reflns_limit_h_max 6
_diffrn_reflns_limit_h_min -6
_diffrn_reflns_limit_k_max 8
_diffrn_reflns_limit_k_min -8
_diffrn_reflns_limit_l_max 40
_diffrn_reflns_limit_l_min -15
_diffrn_reflns_number 7320
_diffrn_reflns_point_group_measured_fraction_full 1.000
_diffrn_reflns_point_group_measured_fraction_max 1.000
_diffrn_reflns_theta_full 26.000
_diffrn_reflns_theta_max 27.923
_diffrn_reflns_theta_min 1.317
_diffrn_source 'fine-focus sealed tube'
_diffrn_standards_number 0
_exptl_absorpt_coefficient_mu 7.393
_exptl_absorpt_correction_T_max 0.7456
_exptl_absorpt_correction_T_min 0.4090
_exptl_absorpt_correction_type multi-scan
_exptl_absorpt_process_details
;
SADABS-2014/5 (Bruker,2014/5) was used for absorption correction.
wR2(int) was 0.1086 before and 0.0544 after correction.
The Ratio of minimum to maximum transmission is 0.5486.
The \l/2 correction factor is 0.00150.
;
_exptl_crystal_colour orange
_exptl_crystal_colour_primary orange
_exptl_crystal_density_diffrn 2.488
_exptl_crystal_description plate
_exptl_crystal_F_000 672
_exptl_crystal_size_max 0.38
_exptl_crystal_size_mid 0.21
_exptl_crystal_size_min 0.08
_refine_diff_density_max 0.969
_refine_diff_density_min -1.133
_refine_diff_density_rms 0.140
_refine_ls_abs_structure_details
;
 Flack x determined using 827 quotients [(I+)-(I-)]/[(I+)+(I-)]
 (Parsons and Flack (2004), Acta Cryst. A60, s61).
;
_refine_ls_abs_structure_Flack 0.038(9)
_refine_ls_extinction_method none
_refine_ls_goodness_of_fit_ref 1.127
_refine_ls_hydrogen_treatment constr
_refine_ls_matrix_type full
_refine_ls_number_parameters 127
_refine_ls_number_reflns 2329
_refine_ls_number_restraints 0
_refine_ls_restrained_S_all 1.127
_refine_ls_R_factor_all 0.0313
_refine_ls_R_factor_gt 0.0278
_refine_ls_shift/su_max 0.001
_refine_ls_shift/su_mean 0.000
_refine_ls_structure_factor_coef Fsqd
_refine_ls_weighting_details 'w=1/[\s^2^(Fo^2^)+(0.0101P)^2^+0.5125P] where P=(Fo^2^+2Fc^2^)/3'
_refine_ls_weighting_scheme calc
_refine_ls_wR_factor_gt 0.0486
_refine_ls_wR_factor_ref 0.0493
_reflns_Friedel_coverage 0.652
_reflns_Friedel_fraction_full 1.000
_reflns_Friedel_fraction_max 1.000
_reflns_number_gt 2194
_reflns_number_total 2329
_reflns_threshold_expression 'I > 2\s(I)'
_cod_data_source_file c6sc00302h2.cif
_cod_data_source_block testo1
_cod_depositor_comments 'Adding full bibliography for 1542604--1542615.cif.'
_cod_database_code 1542611
_shelxl_version_number 2013-4
_shelx_space_group_comment
;
The symmetry employed for this shelxl refinement is uniquely defined
by the following loop, which should always be used as a source of
symmetry information in preference to the above space-group names.
They are only intended as comments.
;
_olex2_refinement_description
;
1. Fixed Uiso
 At 1.2 times of:
  All C(H) groups
2.a Aromatic/amide H refined with riding coordinates:
 C3(H3), C7(H7), C8(H8), C9(H9)
;
_olex2_submission_special_instructions 'No special instructions were received'

loop_
_space_group_symop_operation_xyz
'x, y, z'
'-x+1/2, -y, z+1/2'
'x+1/2, -y+1/2, -z'
'-x, y+1/2, -z+1/2'

loop_
_atom_site_label
_atom_site_type_symbol
_atom_site_fract_x
_atom_site_fract_y
_atom_site_fract_z
_atom_site_U_iso_or_equiv
_atom_site_adp_type
_atom_site_occupancy
_atom_site_site_symmetry_order
_atom_site_calc_flag
_atom_site_refinement_flags_posn
I1 I 1.06028(7) 0.35787(7) 0.46176(2) 0.01228(10) Uani 1 1 d .
Br1 Br 0.23589(11) 0.15148(13) 0.26022(2) 0.01696(15) Uani 1 1 d .
O1 O 0.1340(9) 0.5579(8) 0.31165(14) 0.0197(11) Uani 1 1 d .
O2 O 0.9777(7) 0.1467(8) 0.37416(12) 0.0142(9) Uani 1 1 d .
C1 C 0.3262(12) 0.4670(11) 0.32620(18) 0.0113(13) Uani 1 1 d .
C2 C 0.4237(13) 0.2584(10) 0.30785(18) 0.0130(13) Uani 1 1 d .
C3 C 0.6311(10) 0.1563(12) 0.32432(17) 0.0132(12) Uani 1 1 d .
H3 H 0.6872 0.0282 0.3115 0.016 Uiso 1 1 calc R
C4 C 0.7756(12) 0.2391(11) 0.36233(19) 0.0127(13) Uani 1 1 d .
C5 C 0.6768(11) 0.4374(10) 0.38415(19) 0.0101(13) Uani 1 1 d .
C6 C 0.4674(12) 0.5543(11) 0.36508(18) 0.0125(13) Uani 1 1 d .
C7 C 0.3781(12) 0.7471(11) 0.3817(2) 0.0130(14) Uani 1 1 d .
H7 H 0.2433 0.8229 0.3680 0.016 Uiso 1 1 calc R
C8 C 0.4924(11) 0.8263(11) 0.41903(19) 0.0166(14) Uani 1 1 d .
H8 H 0.4358 0.9583 0.4301 0.020 Uiso 1 1 calc R
C9 C 0.6892(12) 0.7135(11) 0.4403(2) 0.0151(14) Uani 1 1 d .
H9 H 0.7606 0.7670 0.4658 0.018 Uiso 1 1 calc R
C10 C 0.7792(11) 0.5185(10) 0.42294(19) 0.0100(13) Uani 1 1 d .

loop_
_atom_site_aniso_label
_atom_site_aniso_U_11
_atom_site_aniso_U_22
_atom_site_aniso_U_33
_atom_site_aniso_U_23
_atom_site_aniso_U_13
_atom_site_aniso_U_12
I1 0.01131(16) 0.01643(19) 0.00911(15) 0.0004(2) -0.00077(15) 0.0009(2)
Br1 0.0150(3) 0.0226(3) 0.0132(3) -0.0041(3) -0.0032(2) -0.0010(3)
O1 0.019(2) 0.023(3) 0.017(2) -0.001(2) -0.0060(18) 0.006(2)
O2 0.011(2) 0.015(2) 0.0163(18) -0.002(2) -0.0049(15) 0.008(2)
C1 0.012(3) 0.014(3) 0.007(3) 0.005(3) 0.001(2) 0.001(3)
C2 0.015(3) 0.015(3) 0.009(3) 0.002(2) -0.001(3) -0.005(3)
C3 0.017(3) 0.012(3) 0.011(3) -0.003(3) 0.004(2) 0.000(3)
C4 0.014(3) 0.013(3) 0.011(3) 0.002(3) 0.004(2) -0.005(3)
C5 0.009(3) 0.010(3) 0.012(3) -0.001(3) 0.002(2) 0.002(3)
C6 0.010(3) 0.018(3) 0.009(3) 0.003(3) 0.004(2) -0.002(3)
C7 0.011(3) 0.015(3) 0.013(3) 0.006(3) 0.004(2) 0.004(3)
C8 0.021(4) 0.009(3) 0.021(3) -0.003(3) 0.003(2) 0.001(3)
C9 0.016(3) 0.014(3) 0.015(3) -0.004(3) -0.002(2) 0.000(3)
C10 0.007(3) 0.010(3) 0.013(3) 0.003(3) 0.000(2) 0.003(3)

loop_
_atom_type_symbol
_atom_type_description
_atom_type_scat_dispersion_real
_atom_type_scat_dispersion_imag
_atom_type_scat_source
C C 0.0033 0.0016 'International Tables Vol C Tables 4.2.6.8 and 6.1.1.4'
H H 0.0000 0.0000 'International Tables Vol C Tables 4.2.6.8 and 6.1.1.4'
Br Br -0.2901 2.4595 'International Tables Vol C Tables 4.2.6.8 and 6.1.1.4'
I I -0.4742 1.8119 'International Tables Vol C Tables 4.2.6.8 and 6.1.1.4'
O O 0.0106 0.0060 'International Tables Vol C Tables 4.2.6.8 and 6.1.1.4'

loop_
_geom_angle_atom_site_label_1
_geom_angle_atom_site_label_2
_geom_angle_atom_site_label_3
_geom_angle
O1 C1 C2 121.7(6)
O1 C1 C6 121.0(6)
C2 C1 C6 117.2(5)
C1 C2 Br1 115.7(4)
C3 C2 Br1 122.5(5)
C3 C2 C1 121.8(5)
C2 C3 H3 118.9
C2 C3 C4 122.3(6)
C4 C3 H3 118.9
O2 C4 C3 119.4(6)
O2 C4 C5 121.9(5)
C3 C4 C5 118.6(6)
C6 C5 C4 119.0(5)
C10 C5 C4 124.0(5)
C10 C5 C6 117.0(6)
C5 C6 C1 120.7(6)
C7 C6 C1 116.9(6)
C7 C6 C5 122.3(6)
C6 C7 H7 120.6
C6 C7 C8 118.7(6)
C8 C7 H7 120.6
C7 C8 H8 119.3
C7 C8 C9 121.5(6)
C9 C8 H8 119.3
C8 C9 H9 120.4
C8 C9 C10 119.2(6)
C10 C9 H9 120.4
C5 C10 I1 124.7(5)
C9 C10 I1 114.1(4)
C9 C10 C5 121.1(6)

loop_
_geom_bond_atom_site_label_1
_geom_bond_atom_site_label_2
_geom_bond_distance
I1 C10 2.112(6)
Br1 C2 1.875(6)
O1 C1 1.212(7)
O2 C4 1.229(7)
C1 C2 1.492(9)
C1 C6 1.500(8)
C2 C3 1.329(8)
C3 H3 0.9300
C3 C4 1.477(8)
C4 C5 1.485(9)
C5 C6 1.414(9)
C5 C10 1.400(8)
C6 C7 1.373(9)
C7 H7 0.9300
C7 C8 1.382(9)
C8 H8 0.9300
C8 C9 1.384(8)
C9 H9 0.9300
C9 C10 1.395(9)

loop_
_geom_torsion_atom_site_label_1
_geom_torsion_atom_site_label_2
_geom_torsion_atom_site_label_3
_geom_torsion_atom_site_label_4
_geom_torsion
Br1 C2 C3 C4 -178.9(4)
O1 C1 C2 Br1 1.6(8)
O1 C1 C2 C3 -178.6(6)
O1 C1 C6 C5 174.4(6)
O1 C1 C6 C7 -3.6(9)
O2 C4 C5 C6 170.4(6)
O2 C4 C5 C10 -9.3(9)
C1 C2 C3 C4 1.3(9)
C1 C6 C7 C8 176.1(5)
C2 C1 C6 C5 -2.5(8)
C2 C1 C6 C7 179.5(5)
C2 C3 C4 O2 -174.5(6)
C2 C3 C4 C5 3.2(9)
C3 C4 C5 C6 -7.3(8)
C3 C4 C5 C10 173.0(6)
C4 C5 C6 C1 6.9(8)
C4 C5 C6 C7 -175.3(5)
C4 C5 C10 I1 -7.6(8)
C4 C5 C10 C9 175.7(6)
C5 C6 C7 C8 -1.9(9)
C6 C1 C2 Br1 178.4(4)
C6 C1 C2 C3 -1.8(8)
C6 C5 C10 I1 172.6(4)
C6 C5 C10 C9 -4.0(9)
C6 C7 C8 C9 -1.4(9)
C7 C8 C9 C10 1.8(9)
C8 C9 C10 I1 -176.0(5)
C8 C9 C10 C5 1.0(9)
C10 C5 C6 C1 -173.4(5)
C10 C5 C6 C7 4.5(9)
